data_4509069
loop_
_publ_author_name
'Mo, Hao-Jun'
'Zhong, Yong-Rui'
'Cao, Man-Li'
'Ou, Yong-Cong'
'Ye, Bao-Hui'

_publ_section_title
;
 Hydrothermal Syntheses and Structural Diversity of Cobalt Complexes with
 2,2&#x2032;-Bibenzimidazole Ligand by Temperature Tuning Strategy
;
_journal_issue 1
_journal_name_full 'Crystal Growth &amp; Design'
_journal_page_first 488
_journal_paper_doi 10.1021/cg800747t
_journal_volume 9
_journal_year 2009
_chemical_formula_sum 'C84 H52 Co4 N24 O2'
_chemical_formula_weight 1665.22
_chemical_name_systematic
; 
 ? 
;
_space_group_IT_number 19
_symmetry_cell_setting orthorhombic
_symmetry_space_group_name_Hall 'P 2ac 2ab'
_symmetry_space_group_name_H-M 'P 21 21 21'
_atom_sites_solution_hydrogens geom
_atom_sites_solution_primary direct
_atom_sites_solution_secondary difmap
_audit_creation_method SHELXL-97
_cell_angle_alpha 90.00
_cell_angle_beta 90.00
_cell_angle_gamma 90.00
_cell_formula_units_Z 4
_cell_length_a 17.774(9)
_cell_length_b 18.964(10)
_cell_length_c 23.806(12)
_cell_measurement_reflns_used 14578
_cell_measurement_temperature 293(2)
_cell_measurement_theta_max 26.0
_cell_measurement_theta_min 3.0
_cell_volume 8024(7)
_computing_structure_refinement 'SHELXL-97 (Sheldrick, 1997)'
_computing_structure_solution 'SHELXS-97 (Sheldrick, 1990)'
_diffrn_ambient_temperature 293(2)
_diffrn_measured_fraction_theta_full 0.973
_diffrn_measured_fraction_theta_max 0.973
_diffrn_measurement_device_type 'Bruker Smart Apex CCD area detector'
_diffrn_measurement_method 'phi and omega scans'
_diffrn_radiation_monochromator graphite
_diffrn_radiation_source 'fine-focus sealed tube'
_diffrn_radiation_type MoK\a
_diffrn_radiation_wavelength 0.71073
_diffrn_reflns_av_R_equivalents 0.0758
_diffrn_reflns_av_sigmaI/netI 0.1397
_diffrn_reflns_limit_h_max 21
_diffrn_reflns_limit_h_min -13
_diffrn_reflns_limit_k_max 19
_diffrn_reflns_limit_k_min -23
_diffrn_reflns_limit_l_max 26
_diffrn_reflns_limit_l_min -29
_diffrn_reflns_number 28194
_diffrn_reflns_theta_full 26.00
_diffrn_reflns_theta_max 26.00
_diffrn_reflns_theta_min 1.37
_diffrn_standards_decay_% negligible
_exptl_absorpt_coefficient_mu 0.876
_exptl_absorpt_correction_T_max 0.9742
_exptl_absorpt_correction_T_min 0.8306
_exptl_absorpt_correction_type multi-scan
_exptl_absorpt_process_details SADABS
_exptl_crystal_colour green
_exptl_crystal_density_diffrn 1.378
_exptl_crystal_density_method 'not measured'
_exptl_crystal_description block
_exptl_crystal_F_000 3392
_exptl_crystal_size_max 0.22
_exptl_crystal_size_mid 0.20
_exptl_crystal_size_min 0.03
_refine_diff_density_max 0.807
_refine_diff_density_min -0.552
_refine_diff_density_rms 0.118
_refine_ls_abs_structure_details 'Flack H D (1983), Acta Cryst. A39, 876-881'
_refine_ls_abs_structure_Flack 0.01(2)
_refine_ls_extinction_method none
_refine_ls_goodness_of_fit_ref 1.073
_refine_ls_hydrogen_treatment constr
_refine_ls_matrix_type full
_refine_ls_number_parameters 1045
_refine_ls_number_reflns 14578
_refine_ls_number_restraints 0
_refine_ls_restrained_S_all 1.073
_refine_ls_R_factor_all 0.1420
_refine_ls_R_factor_gt 0.0957
_refine_ls_shift/su_max 0.000
_refine_ls_shift/su_mean 0.000
_refine_ls_structure_factor_coef Fsqd
_refine_ls_weighting_details 'calc w=1/[\s^2^(Fo^2^)+(0.0812P)^2^+0.0000P] where P=(Fo^2^+2Fc^2^)/3'
_refine_ls_weighting_scheme calc
_refine_ls_wR_factor_gt 0.1839
_refine_ls_wR_factor_ref 0.2074
_reflns_number_gt 9512
_reflns_number_total 14578
_reflns_threshold_expression >2sigma(I)
_cod_data_source_file cg800747tsup4.cif
_cod_data_source_block 2
_cod_original_sg_symbol_H-M P212121
_cod_database_code 4509069

loop_
_symmetry_equiv_pos_as_xyz
'x, y, z'
'-x+1/2, -y, z+1/2'
'-x, y+1/2, -z+1/2'
'x+1/2, -y+1/2, -z'

loop_
_atom_site_label
_atom_site_type_symbol
_atom_site_fract_x
_atom_site_fract_y
_atom_site_fract_z
_atom_site_U_iso_or_equiv
_atom_site_adp_type
_atom_site_occupancy
_atom_site_symmetry_multiplicity
_atom_site_calc_flag
_atom_site_refinement_flags
Co1 Co 0.42135(7) 0.38426(8) 0.54937(4) 0.0398(3) Uani 1 1 d .
Co2 Co 0.22733(6) 0.60862(8) 0.53807(5) 0.0424(3) Uani 1 1 d .
Co3 Co -0.07340(7) 0.65565(7) 0.53552(5) 0.0357(3) Uani 1 1 d .
Co4 Co 0.75122(6) 0.38430(7) 0.50576(4) 0.0341(3) Uani 1 1 d .
O1W O 0.138(2) 0.8300(19) 0.496(2) 0.25(2) Uani 0.50 1 d P
O2W O 0.084(3) 0.8777(18) 0.5016(16) 0.26(2) Uani 0.50 1 d P
O3W O 0.5096(18) 0.1228(16) 0.5007(7) 0.204(18) Uani 0.50 1 d P
O4W O 0.603(2) 0.1131(16) 0.5175(12) 0.256(19) Uani 0.50 1 d P
N1 N 0.3403(4) 0.4329(4) 0.5933(3) 0.038(2) Uani 1 1 d .
N2 N 0.2533(4) 0.5211(4) 0.5811(3) 0.0399(19) Uani 1 1 d .
N3 N 0.3201(4) 0.5488(4) 0.4734(3) 0.040(2) Uani 1 1 d .
N4 N 0.3923(4) 0.4491(4) 0.4849(3) 0.0366(19) Uani 1 1 d .
N5 N 0.8981(4) 0.2193(4) 0.4536(3) 0.0316(17) Uani 1 1 d .
N6 N 0.8326(4) 0.3242(4) 0.4593(3) 0.0335(17) Uani 1 1 d .
N7 N 0.7674(4) 0.2895(4) 0.5583(3) 0.0323(17) Uani 1 1 d .
N8 N 0.8191(4) 0.1829(4) 0.5638(3) 0.039(2) Uani 1 1 d .
H8A H 0.8462 0.1469 0.5549 0.047 Uiso 1 1 calc R
N9 N 0.5289(4) 0.4008(5) 0.5670(3) 0.041(2) Uani 1 1 d .
N10 N 0.6539(4) 0.4160(4) 0.5533(3) 0.0360(19) Uani 1 1 d .
N11 N 0.6582(4) 0.3328(4) 0.4605(3) 0.0374(18) Uani 1 1 d .
N12 N 0.5414(4) 0.2947(4) 0.4691(3) 0.041(2) Uani 1 1 d .
H12B H 0.4970 0.2890 0.4827 0.050 Uiso 1 1 calc R
N13 N 0.3070(4) 0.6855(4) 0.5425(3) 0.0358(19) Uani 1 1 d .
N14 N 0.3873(4) 0.7749(4) 0.5232(3) 0.0327(18) Uani 1 1 d .
N15 N 0.3350(4) 0.7952(4) 0.4190(3) 0.0342(18) Uani 1 1 d .
N16 N 0.2409(4) 0.7189(4) 0.4256(3) 0.0403(19) Uani 1 1 d .
H16B H 0.2109 0.6882 0.4399 0.048 Uiso 1 1 calc R
N17 N 0.1435(4) 0.6602(4) 0.5873(3) 0.0380(19) Uani 1 1 d .
N18 N 0.0170(4) 0.6822(4) 0.5803(3) 0.0354(19) Uani 1 1 d .
N19 N 0.0177(4) 0.6104(5) 0.4756(3) 0.041(2) Uani 1 1 d .
N20 N 0.1442(4) 0.6023(4) 0.4797(3) 0.0384(19) Uani 1 1 d .
N21 N 0.8899(4) 0.5551(4) 0.5527(2) 0.0322(18) Uani 1 1 d .
N22 N 0.8277(4) 0.4499(4) 0.5504(3) 0.0317(17) Uani 1 1 d .
N23 N 0.7595(4) 0.4766(4) 0.4513(3) 0.0365(18) Uani 1 1 d .
N24 N 0.8135(4) 0.5803(4) 0.4382(3) 0.047(2) Uani 1 1 d .
H24B H 0.8407 0.6169 0.4446 0.056 Uiso 1 1 calc R
C1 C 0.2998(5) 0.4401(5) 0.6438(4) 0.040(2) Uani 1 1 d .
C2 C 0.3074(6) 0.4056(6) 0.6946(4) 0.055(3) Uani 1 1 d .
H2A H 0.3434 0.3707 0.7000 0.066 Uiso 1 1 calc R
C3 C 0.2592(6) 0.4255(6) 0.7365(4) 0.061(3) Uani 1 1 d .
H3A H 0.2621 0.4027 0.7710 0.073 Uiso 1 1 calc R
C4 C 0.2055(6) 0.4790(6) 0.7292(4) 0.054(3) Uani 1 1 d .
H4A H 0.1743 0.4910 0.7590 0.064 Uiso 1 1 calc R
C5 C 0.1980(6) 0.5130(6) 0.6804(4) 0.050(3) Uani 1 1 d .
H5A H 0.1619 0.5481 0.6758 0.061 Uiso 1 1 calc R
C6 C 0.2465(5) 0.4941(5) 0.6358(3) 0.038(2) Uani 1 1 d .
C7 C 0.3095(5) 0.4822(5) 0.5595(3) 0.030(2) Uani 1 1 d .
C8 C 0.3396(5) 0.4942(5) 0.5039(3) 0.033(2) Uani 1 1 d .
C9 C 0.3677(5) 0.5422(6) 0.4277(3) 0.037(2) Uani 1 1 d .
C10 C 0.3769(6) 0.5856(6) 0.3803(4) 0.059(3) Uani 1 1 d .
H10A H 0.3484 0.6263 0.3753 0.071 Uiso 1 1 calc R
C11 C 0.4309(7) 0.5646(8) 0.3412(4) 0.074(4) Uani 1 1 d .
H11A H 0.4378 0.5914 0.3089 0.089 Uiso 1 1 calc R
C12 C 0.4741(7) 0.5056(7) 0.3489(4) 0.070(4) Uani 1 1 d .
H12A H 0.5109 0.4953 0.3224 0.084 Uiso 1 1 calc R
C13 C 0.4658(6) 0.4603(7) 0.3944(4) 0.058(3) Uani 1 1 d .
H13A H 0.4942 0.4194 0.3980 0.070 Uiso 1 1 calc R
C14 C 0.4118(5) 0.4801(6) 0.4345(3) 0.039(2) Uani 1 1 d .
C15 C 0.9155(5) 0.2613(5) 0.4072(3) 0.036(2) Uani 1 1 d .
C16 C 0.9646(6) 0.2465(6) 0.3620(4) 0.054(3) Uani 1 1 d .
H16A H 0.9914 0.2046 0.3592 0.065 Uiso 1 1 calc R
C17 C 0.9696(6) 0.2998(7) 0.3223(4) 0.063(4) Uani 1 1 d .
H17A H 1.0022 0.2937 0.2921 0.076 Uiso 1 1 calc R
C18 C 0.9284(7) 0.3616(6) 0.3252(4) 0.058(3) Uani 1 1 d .
H18A H 0.9322 0.3943 0.2963 0.070 Uiso 1 1 calc R
C19 C 0.8826(5) 0.3753(6) 0.3694(4) 0.050(3) Uani 1 1 d .
H19A H 0.8560 0.4175 0.3711 0.060 Uiso 1 1 calc R
C20 C 0.8758(5) 0.3265(5) 0.4114(3) 0.033(2) Uani 1 1 d .
C21 C 0.8487(4) 0.2615(5) 0.4820(3) 0.028(2) Uani 1 1 d .
C22 C 0.8123(5) 0.2432(5) 0.5344(3) 0.031(2) Uani 1 1 d .
C23 C 0.7421(5) 0.2569(5) 0.6071(3) 0.037(2) Uani 1 1 d .
C24 C 0.6960(6) 0.2812(6) 0.6505(3) 0.048(3) Uani 1 1 d .
H24A H 0.6748 0.3260 0.6490 0.057 Uiso 1 1 calc R
C25 C 0.6826(6) 0.2374(7) 0.6955(3) 0.050(3) Uani 1 1 d .
H25A H 0.6520 0.2527 0.7247 0.060 Uiso 1 1 calc R
C26 C 0.7147(6) 0.1697(7) 0.6979(4) 0.055(3) Uani 1 1 d .
H26A H 0.7035 0.1404 0.7282 0.066 Uiso 1 1 calc R
C27 C 0.7626(6) 0.1458(6) 0.6561(4) 0.056(3) Uani 1 1 d .
H27A H 0.7857 0.1019 0.6587 0.068 Uiso 1 1 calc R
C28 C 0.7750(5) 0.1895(5) 0.6105(3) 0.038(2) Uani 1 1 d .
C29 C 0.5557(5) 0.4487(6) 0.6064(4) 0.047(3) Uani 1 1 d .
C30 C 0.5170(6) 0.4861(7) 0.6490(4) 0.083(5) Uani 1 1 d .
H30A H 0.4655 0.4812 0.6545 0.099 Uiso 1 1 calc R
C31 C 0.5596(7) 0.5296(7) 0.6814(5) 0.088(5) Uani 1 1 d .
H31A H 0.5358 0.5559 0.7091 0.105 Uiso 1 1 calc R
C32 C 0.6367(6) 0.5367(7) 0.6752(5) 0.075(4) Uani 1 1 d .
H32A H 0.6634 0.5656 0.6996 0.090 Uiso 1 1 calc R
C33 C 0.6732(6) 0.5020(6) 0.6341(4) 0.062(3) Uani 1 1 d .
H33A H 0.7248 0.5076 0.6296 0.074 Uiso 1 1 calc R
C34 C 0.6325(5) 0.4572(5) 0.5981(4) 0.039(2) Uani 1 1 d .
C35 C 0.5914(4) 0.3854(5) 0.5372(3) 0.038(2) Uani 1 1 d .
C36 C 0.5949(5) 0.3375(5) 0.4895(3) 0.034(2) Uani 1 1 d .
C37 C 0.6437(5) 0.2862(5) 0.4174(3) 0.040(2) Uani 1 1 d .
C38 C 0.6908(6) 0.2625(7) 0.3732(4) 0.059(3) Uani 1 1 d .
H38A H 0.7395 0.2795 0.3688 0.070 Uiso 1 1 calc R
C39 C 0.6614(7) 0.2133(7) 0.3372(4) 0.069(4) Uani 1 1 d .
H39A H 0.6909 0.1971 0.3076 0.082 Uiso 1 1 calc R
C40 C 0.5884(7) 0.1865(6) 0.3434(4) 0.064(3) Uani 1 1 d .
H40A H 0.5706 0.1523 0.3187 0.076 Uiso 1 1 calc R
C41 C 0.5432(6) 0.2106(7) 0.3858(4) 0.063(3) Uani 1 1 d .
H41A H 0.4947 0.1930 0.3900 0.076 Uiso 1 1 calc R
C42 C 0.5703(5) 0.2615(5) 0.4222(3) 0.037(2) Uani 1 1 d .
C43 C 0.3540(5) 0.6932(5) 0.5878(3) 0.033(2) Uani 1 1 d .
C44 C 0.3572(5) 0.6547(6) 0.6393(4) 0.045(3) Uani 1 1 d .
H44A H 0.3222 0.6198 0.6477 0.054 Uiso 1 1 calc R
C45 C 0.4147(6) 0.6719(6) 0.6758(4) 0.055(3) Uani 1 1 d .
H45A H 0.4205 0.6464 0.7089 0.066 Uiso 1 1 calc R
C46 C 0.4648(6) 0.7278(7) 0.6634(4) 0.068(4) Uani 1 1 d .
H46A H 0.5016 0.7392 0.6897 0.081 Uiso 1 1 calc R
C47 C 0.4616(6) 0.7657(6) 0.6146(4) 0.062(3) Uani 1 1 d .
H47A H 0.4953 0.8021 0.6073 0.074 Uiso 1 1 calc R
C48 C 0.4047(5) 0.7472(5) 0.5756(4) 0.040(2) Uani 1 1 d .
C49 C 0.3293(5) 0.7350(5) 0.5071(3) 0.029(2) Uani 1 1 d .
C50 C 0.3006(5) 0.7482(5) 0.4512(3) 0.032(2) Uani 1 1 d .
C51 C 0.2964(5) 0.7953(5) 0.3685(4) 0.043(3) Uani 1 1 d .
C52 C 0.3064(6) 0.8319(6) 0.3189(4) 0.051(3) Uani 1 1 d .
H52A H 0.3458 0.8638 0.3154 0.061 Uiso 1 1 calc R
C53 C 0.2584(7) 0.8210(6) 0.2753(4) 0.059(3) Uani 1 1 d .
H53A H 0.2651 0.8459 0.2421 0.071 Uiso 1 1 calc R
C54 C 0.1997(6) 0.7735(6) 0.2795(4) 0.057(3) Uani 1 1 d .
H54A H 0.1680 0.7673 0.2488 0.069 Uiso 1 1 calc R
C55 C 0.1865(6) 0.7349(6) 0.3274(4) 0.048(3) Uani 1 1 d .
H55A H 0.1470 0.7030 0.3299 0.058 Uiso 1 1 calc R
C56 C 0.2363(5) 0.7465(5) 0.3724(3) 0.038(2) Uani 1 1 d .
C57 C 0.1208(5) 0.6936(5) 0.6371(3) 0.036(2) Uani 1 1 d .
C58 C 0.1600(6) 0.7109(6) 0.6854(4) 0.057(3) Uani 1 1 d .
H58A H 0.2115 0.7033 0.6882 0.069 Uiso 1 1 calc R
C59 C 0.1201(7) 0.7397(7) 0.7289(4) 0.067(4) Uani 1 1 d .
H59A H 0.1455 0.7523 0.7616 0.080 Uiso 1 1 calc R
C60 C 0.0451(7) 0.7504(7) 0.7260(4) 0.073(4) Uani 1 1 d .
H60A H 0.0204 0.7687 0.7571 0.087 Uiso 1 1 calc R
C61 C 0.0037(6) 0.7350(6) 0.6784(4) 0.049(3) Uani 1 1 d .
H61A H -0.0479 0.7429 0.6768 0.059 Uiso 1 1 calc R
C62 C 0.0424(5) 0.7076(5) 0.6339(3) 0.035(2) Uani 1 1 d .
C63 C 0.0796(5) 0.6558(5) 0.5570(3) 0.037(2) Uani 1 1 d .
C64 C 0.0792(5) 0.6231(5) 0.5034(3) 0.035(2) Uani 1 1 d .
C65 C 0.0421(5) 0.5772(5) 0.4276(3) 0.040(2) Uani 1 1 d .
C66 C 0.0021(6) 0.5535(7) 0.3812(4) 0.070(4) Uani 1 1 d .
H66A H -0.0499 0.5581 0.3792 0.084 Uiso 1 1 calc R
C67 C 0.0432(7) 0.5221(7) 0.3369(5) 0.078(4) Uani 1 1 d .
H67A H 0.0183 0.5055 0.3052 0.094 Uiso 1 1 calc R
C68 C 0.1206(8) 0.5161(7) 0.3409(4) 0.071(4) Uani 1 1 d .
H68A H 0.1462 0.4943 0.3116 0.085 Uiso 1 1 calc R
C69 C 0.1610(6) 0.5402(6) 0.3850(4) 0.047(3) Uani 1 1 d .
H69A H 0.2132 0.5366 0.3859 0.056 Uiso 1 1 calc R
C70 C 0.1198(5) 0.5714(5) 0.4299(3) 0.036(2) Uani 1 1 d .
C71 C 0.9076(5) 0.5174(5) 0.6002(3) 0.033(2) Uani 1 1 d .
C72 C 0.9572(5) 0.5323(6) 0.6450(3) 0.046(3) Uani 1 1 d .
H72A H 0.9855 0.5735 0.6456 0.055 Uiso 1 1 calc R
C73 C 0.9620(5) 0.4844(6) 0.6870(4) 0.044(3) Uani 1 1 d .
H73A H 0.9935 0.4944 0.7171 0.053 Uiso 1 1 calc R
C74 C 0.9216(6) 0.4199(5) 0.6877(3) 0.041(2) Uani 1 1 d .
H74A H 0.9271 0.3884 0.7173 0.049 Uiso 1 1 calc R
C75 C 0.8743(5) 0.4048(5) 0.6436(3) 0.039(2) Uani 1 1 d .
H75A H 0.8460 0.3636 0.6432 0.047 Uiso 1 1 calc R
C76 C 0.8698(5) 0.4534(5) 0.5991(3) 0.033(2) Uani 1 1 d .
C77 C 0.8423(4) 0.5104(5) 0.5252(3) 0.030(2) Uani 1 1 d .
C78 C 0.8054(5) 0.5245(5) 0.4724(3) 0.033(2) Uani 1 1 d .
C79 C 0.7376(5) 0.5032(5) 0.4002(4) 0.039(2) Uani 1 1 d .
C80 C 0.6921(6) 0.4740(7) 0.3568(4) 0.069(4) Uani 1 1 d .
H80A H 0.6669 0.4314 0.3614 0.083 Uiso 1 1 calc R
C81 C 0.6874(8) 0.5116(7) 0.3080(5) 0.075(4) Uani 1 1 d .
H81A H 0.6623 0.4912 0.2778 0.090 Uiso 1 1 calc R
C82 C 0.7165(8) 0.5762(8) 0.3009(5) 0.084(4) Uani 1 1 d .
H82A H 0.7062 0.6012 0.2682 0.101 Uiso 1 1 calc R
C83 C 0.7618(7) 0.6061(7) 0.3419(4) 0.083(4) Uani 1 1 d .
H83A H 0.7850 0.6495 0.3363 0.099 Uiso 1 1 calc R
C84 C 0.7712(6) 0.5688(6) 0.3914(3) 0.048(3) Uani 1 1 d .

loop_
_atom_site_aniso_label
_atom_site_aniso_U_11
_atom_site_aniso_U_22
_atom_site_aniso_U_33
_atom_site_aniso_U_23
_atom_site_aniso_U_13
_atom_site_aniso_U_12
Co1 0.0379(7) 0.0436(9) 0.0378(6) -0.0078(6) -0.0037(5) 0.0034(7)
Co2 0.0360(7) 0.0472(9) 0.0441(7) 0.0136(7) -0.0058(5) -0.0029(6)
Co3 0.0358(7) 0.0382(8) 0.0331(6) 0.0069(6) -0.0070(5) -0.0027(6)
Co4 0.0350(6) 0.0362(8) 0.0311(6) -0.0033(6) -0.0001(5) -0.0021(6)
O1W 0.20(3) 0.13(3) 0.42(5) -0.08(3) 0.16(3) 0.02(2)
O2W 0.38(6) 0.11(3) 0.30(4) -0.01(3) 0.12(4) -0.08(3)
O3W 0.30(4) 0.25(3) 0.064(12) -0.026(17) 0.056(16) -0.24(3)
O4W 0.34(5) 0.20(3) 0.23(3) 0.20(3) -0.06(3) 0.06(3)
N1 0.034(4) 0.057(6) 0.024(4) -0.003(4) 0.005(3) 0.001(4)
N2 0.038(4) 0.046(6) 0.035(4) 0.003(4) 0.007(4) 0.006(4)
N3 0.039(4) 0.048(6) 0.031(4) 0.004(4) -0.003(3) 0.002(4)
N4 0.035(4) 0.043(6) 0.032(4) 0.001(4) 0.007(3) 0.008(4)
N5 0.038(4) 0.033(5) 0.023(3) 0.000(3) 0.004(3) 0.001(3)
N6 0.042(4) 0.028(5) 0.031(4) 0.010(3) 0.004(3) 0.001(3)
N7 0.039(4) 0.029(5) 0.029(4) -0.001(3) 0.004(3) 0.002(4)
N8 0.042(5) 0.050(6) 0.025(4) 0.001(4) 0.009(3) 0.008(4)
N9 0.028(4) 0.068(7) 0.028(4) -0.012(4) 0.001(3) 0.003(4)
N10 0.026(4) 0.037(5) 0.045(4) -0.007(4) -0.002(3) -0.002(3)
N11 0.041(4) 0.036(5) 0.035(4) -0.002(4) 0.003(3) 0.006(4)
N12 0.032(4) 0.051(6) 0.041(4) -0.012(4) -0.008(3) -0.014(4)
N13 0.039(4) 0.047(6) 0.022(4) -0.001(4) 0.002(3) -0.005(4)
N14 0.032(4) 0.040(5) 0.027(4) 0.005(3) -0.006(3) -0.009(3)
N15 0.045(5) 0.032(5) 0.025(4) 0.001(3) -0.001(3) 0.001(4)
N16 0.048(5) 0.038(5) 0.035(4) 0.005(4) -0.009(4) -0.002(4)
N17 0.041(5) 0.039(5) 0.034(4) -0.003(4) -0.003(3) 0.002(4)
N18 0.033(4) 0.040(5) 0.034(4) -0.003(4) -0.001(3) 0.001(4)
N19 0.036(4) 0.059(6) 0.029(4) -0.007(4) -0.007(3) -0.002(4)
N20 0.035(4) 0.046(6) 0.035(4) 0.006(4) 0.001(3) 0.003(4)
N21 0.030(4) 0.042(5) 0.024(4) -0.001(3) -0.003(3) 0.002(3)
N22 0.030(4) 0.039(5) 0.026(4) 0.003(3) -0.001(3) -0.001(3)
N23 0.035(4) 0.042(5) 0.032(4) 0.004(3) -0.003(3) -0.002(4)
N24 0.052(5) 0.046(6) 0.042(4) 0.008(4) -0.021(4) -0.007(4)
C1 0.051(6) 0.032(7) 0.038(5) -0.002(4) 0.002(4) -0.008(5)
C2 0.069(7) 0.064(9) 0.032(5) 0.007(5) -0.009(5) 0.002(6)
C3 0.083(9) 0.073(9) 0.028(5) 0.013(5) -0.009(5) -0.014(7)
C4 0.067(7) 0.072(9) 0.022(5) 0.002(5) 0.012(5) 0.007(6)
C5 0.060(7) 0.040(8) 0.052(6) -0.002(5) 0.012(5) -0.002(5)
C6 0.042(5) 0.033(6) 0.040(5) 0.004(4) 0.003(4) -0.010(5)
C7 0.035(5) 0.038(6) 0.018(4) 0.003(4) -0.006(3) -0.001(4)
C8 0.028(5) 0.052(7) 0.019(4) 0.002(4) 0.001(3) -0.005(5)
C9 0.033(5) 0.055(7) 0.024(5) 0.001(4) -0.001(4) -0.003(5)
C10 0.058(7) 0.070(9) 0.050(6) 0.009(6) 0.010(5) -0.002(6)
C11 0.074(9) 0.112(13) 0.035(6) 0.017(6) 0.005(6) -0.004(8)
C12 0.065(8) 0.097(12) 0.048(7) 0.005(7) 0.011(6) 0.018(8)
C13 0.055(7) 0.077(9) 0.043(6) 0.008(6) 0.008(5) 0.019(6)
C14 0.035(5) 0.060(8) 0.023(4) -0.007(4) 0.000(4) 0.004(5)
C15 0.034(5) 0.044(7) 0.029(4) -0.007(4) 0.001(4) -0.013(5)
C16 0.049(6) 0.072(9) 0.041(6) 0.000(6) 0.014(5) 0.006(6)
C17 0.059(7) 0.103(12) 0.027(5) -0.006(6) 0.021(5) -0.013(7)
C18 0.074(8) 0.062(9) 0.038(5) 0.023(5) 0.015(6) -0.008(7)
C19 0.054(6) 0.048(8) 0.047(6) 0.009(5) 0.001(5) -0.003(5)
C20 0.035(5) 0.037(7) 0.029(5) -0.001(4) -0.002(4) -0.010(4)
C21 0.028(5) 0.036(6) 0.019(4) -0.004(4) -0.003(3) -0.003(4)
C22 0.038(5) 0.036(6) 0.017(4) -0.003(4) -0.002(4) 0.001(4)
C23 0.038(5) 0.039(6) 0.034(5) 0.006(4) 0.003(4) -0.002(5)
C24 0.061(7) 0.051(8) 0.031(5) -0.010(5) 0.010(4) -0.001(6)
C25 0.053(7) 0.077(9) 0.020(5) 0.001(5) 0.012(4) 0.001(6)
C26 0.074(8) 0.068(9) 0.025(5) 0.011(5) 0.005(5) -0.013(7)
C27 0.089(9) 0.036(7) 0.044(6) 0.003(5) 0.006(6) -0.002(6)
C28 0.059(6) 0.031(6) 0.025(4) 0.000(4) -0.002(4) -0.002(5)
C29 0.039(6) 0.059(8) 0.042(5) -0.011(5) -0.007(4) 0.003(5)
C30 0.046(7) 0.138(14) 0.064(7) -0.072(8) 0.001(6) -0.008(7)
C31 0.076(9) 0.101(12) 0.086(9) -0.072(9) 0.013(7) 0.013(8)
C32 0.049(7) 0.106(12) 0.071(7) -0.053(8) 0.004(6) -0.024(7)
C33 0.044(6) 0.073(9) 0.068(7) -0.029(7) 0.004(5) 0.003(6)
C34 0.046(6) 0.035(7) 0.035(5) -0.011(4) -0.001(4) -0.003(5)
C35 0.031(5) 0.050(6) 0.034(4) -0.001(5) -0.004(4) 0.006(5)
C36 0.034(5) 0.039(6) 0.030(4) 0.001(4) 0.001(4) 0.005(4)
C37 0.049(6) 0.039(7) 0.032(5) -0.010(4) -0.008(4) 0.011(5)
C38 0.047(6) 0.086(10) 0.043(6) -0.027(6) 0.015(5) -0.004(6)
C39 0.065(8) 0.093(11) 0.047(6) -0.036(7) 0.003(6) 0.022(7)
C40 0.094(10) 0.055(9) 0.042(6) -0.028(5) -0.009(6) -0.010(7)
C41 0.064(8) 0.082(10) 0.043(6) -0.005(6) -0.008(5) -0.007(7)
C42 0.049(6) 0.037(6) 0.024(4) -0.006(4) -0.006(4) -0.002(5)
C43 0.043(5) 0.034(6) 0.020(4) -0.003(4) 0.006(4) -0.002(4)
C44 0.049(6) 0.046(7) 0.040(5) 0.007(5) 0.006(4) 0.006(5)
C45 0.074(8) 0.063(9) 0.028(5) 0.006(5) -0.005(5) -0.009(6)
C46 0.064(8) 0.111(12) 0.028(5) 0.005(6) -0.015(5) -0.019(7)
C47 0.071(8) 0.072(10) 0.043(6) 0.016(6) -0.026(5) -0.027(7)
C48 0.032(5) 0.046(7) 0.042(5) 0.002(5) 0.002(4) -0.002(5)
C49 0.038(5) 0.027(6) 0.022(4) 0.006(4) 0.004(4) 0.005(4)
C50 0.039(5) 0.033(6) 0.023(4) 0.006(4) 0.002(4) 0.010(4)
C51 0.053(6) 0.037(7) 0.039(5) 0.004(5) -0.001(4) 0.000(5)
C52 0.064(7) 0.050(8) 0.039(5) 0.013(5) 0.000(5) -0.003(6)
C53 0.085(9) 0.070(9) 0.023(5) 0.008(5) -0.002(5) 0.000(7)
C54 0.063(8) 0.072(10) 0.036(6) -0.001(6) -0.016(5) 0.007(7)
C55 0.044(6) 0.052(8) 0.048(6) -0.009(5) -0.005(5) 0.006(5)
C56 0.041(6) 0.042(6) 0.029(5) 0.008(4) -0.004(4) 0.004(5)
C57 0.040(6) 0.031(6) 0.038(5) 0.002(4) -0.006(4) -0.008(4)
C58 0.053(7) 0.064(9) 0.054(6) -0.015(6) -0.015(5) 0.001(6)
C59 0.075(9) 0.080(10) 0.044(6) -0.024(6) -0.008(6) 0.013(7)
C60 0.079(9) 0.102(11) 0.036(6) -0.039(6) 0.002(6) 0.012(8)
C61 0.039(6) 0.057(8) 0.051(6) -0.023(6) 0.001(5) 0.002(5)
C62 0.047(6) 0.023(6) 0.036(5) -0.001(4) -0.004(4) -0.007(4)
C63 0.036(5) 0.035(6) 0.039(5) 0.003(4) 0.003(4) -0.005(5)
C64 0.041(5) 0.031(6) 0.032(4) 0.003(4) 0.003(4) 0.011(5)
C65 0.047(6) 0.039(7) 0.034(5) -0.001(4) -0.003(4) -0.013(5)
C66 0.040(7) 0.114(12) 0.056(7) -0.021(7) -0.008(5) 0.003(7)
C67 0.072(9) 0.109(13) 0.054(7) -0.031(7) -0.004(6) -0.023(8)
C68 0.112(11) 0.062(9) 0.038(6) -0.012(6) 0.018(7) -0.004(8)
C69 0.060(7) 0.051(8) 0.030(5) -0.013(5) 0.010(5) 0.008(5)
C70 0.044(6) 0.027(6) 0.036(5) 0.001(4) -0.005(4) -0.015(4)
C71 0.027(5) 0.041(7) 0.030(5) -0.001(4) -0.002(4) 0.004(4)
C72 0.057(7) 0.048(7) 0.033(5) -0.005(5) -0.003(4) -0.012(5)
C73 0.048(6) 0.050(8) 0.033(5) -0.003(5) -0.008(4) -0.006(5)
C74 0.060(6) 0.041(7) 0.022(4) 0.012(4) -0.006(4) 0.009(5)
C75 0.049(6) 0.035(7) 0.034(5) 0.000(4) 0.003(4) -0.004(5)
C76 0.031(5) 0.043(7) 0.024(4) -0.002(4) 0.001(3) 0.006(4)
C77 0.030(5) 0.044(7) 0.015(4) 0.005(4) 0.001(3) 0.004(4)
C78 0.031(5) 0.047(7) 0.022(4) 0.007(4) -0.001(4) 0.001(4)
C79 0.030(5) 0.044(7) 0.042(5) 0.002(4) -0.009(4) 0.007(5)
C80 0.072(8) 0.083(11) 0.052(7) -0.001(7) -0.022(6) -0.009(7)
C81 0.111(11) 0.067(11) 0.048(7) 0.013(6) -0.038(7) -0.008(8)
C82 0.112(11) 0.083(12) 0.057(7) 0.032(7) -0.040(7) -0.006(9)
C83 0.107(11) 0.068(10) 0.073(8) 0.026(7) -0.038(7) -0.022(9)
C84 0.065(7) 0.047(7) 0.031(5) 0.003(5) -0.014(5) -0.008(6)

loop_
_atom_type_symbol
_atom_type_description
_atom_type_scat_dispersion_real
_atom_type_scat_dispersion_imag
_atom_type_scat_source
C C 0.0033 0.0016 'International Tables Vol C Tables 4.2.6.8 and 6.1.1.4'
H H 0.0000 0.0000 'International Tables Vol C Tables 4.2.6.8 and 6.1.1.4'
N N 0.0061 0.0033 'International Tables Vol C Tables 4.2.6.8 and 6.1.1.4'
O O 0.0106 0.0060 'International Tables Vol C Tables 4.2.6.8 and 6.1.1.4'
Co Co 0.3494 0.9721 'International Tables Vol C Tables 4.2.6.8 and 6.1.1.4'

loop_
_geom_angle_atom_site_label_1
_geom_angle_atom_site_label_2
_geom_angle_atom_site_label_3
_geom_angle
_geom_angle_site_symmetry_1
_geom_angle_site_symmetry_3
N9 Co1 N1 120.6(3) . .
N9 Co1 N5 111.1(3) . 4_456
N1 Co1 N5 108.7(3) . 4_456
N9 Co1 N4 108.0(3) . .
N1 Co1 N4 86.1(3) . .
N5 Co1 N4 120.9(3) 4_456 .
N2 Co2 N20 117.9(3) . .
N2 Co2 N13 113.9(3) . .
N20 Co2 N13 125.7(3) . .
N2 Co2 N17 105.1(3) . .
N20 Co2 N17 83.9(3) . .
N13 Co2 N17 97.4(3) . .
N18 Co3 N14 118.6(3) . 4_466
N18 Co3 N21 112.6(3) . 1_455
N14 Co3 N21 128.7(3) 4_466 1_455
N18 Co3 N15 103.3(3) . 4_466
N14 Co3 N15 78.9(3) 4_466 4_466
N21 Co3 N15 93.5(3) 1_455 4_466
N18 Co3 N19 81.9(3) . .
N14 Co3 N19 93.2(3) 4_466 .
N21 Co3 N19 90.0(3) 1_455 .
N15 Co3 N19 171.9(3) 4_466 .
N22 Co4 N6 97.9(3) . .
N22 Co4 N10 95.0(3) . .
N6 Co4 N10 163.7(3) . .
N22 Co4 N23 77.5(3) . .
N6 Co4 N23 94.3(3) . .
N10 Co4 N23 98.2(3) . .
N22 Co4 N11 169.6(3) . .
N6 Co4 N11 91.1(3) . .
N10 Co4 N11 77.1(3) . .
N23 Co4 N11 96.7(3) . .
N22 Co4 N7 96.3(3) . .
N6 Co4 N7 76.8(3) . .
N10 Co4 N7 92.0(3) . .
N23 Co4 N7 168.5(3) . .
N11 Co4 N7 90.8(3) . .
C7 N1 C1 103.5(7) . .
C7 N1 Co1 107.5(5) . .
C1 N1 Co1 149.0(6) . .
C7 N2 C6 102.6(7) . .
C7 N2 Co2 115.5(6) . .
C6 N2 Co2 139.1(6) . .
C8 N3 C9 101.7(7) . .
C8 N4 C14 101.3(8) . .
C8 N4 Co1 107.9(5) . .
C14 N4 Co1 148.2(6) . .
C21 N5 C15 101.5(7) . .
C21 N5 Co1 136.2(6) . 4_556
C15 N5 Co1 119.0(6) . 4_556
C21 N6 C20 104.1(7) . .
C21 N6 Co4 114.1(5) . .
C20 N6 Co4 141.8(6) . .
C22 N7 C23 105.2(8) . .
C22 N7 Co4 112.1(5) . .
C23 N7 Co4 142.5(6) . .
C22 N8 C28 107.0(7) . .
C22 N8 H8A 126.5 . .
C28 N8 H8A 126.5 . .
C35 N9 C29 102.4(7) . .
C35 N9 Co1 130.3(6) . .
C29 N9 Co1 125.2(6) . .
C35 N10 C34 104.2(7) . .
C35 N10 Co4 113.8(6) . .
C34 N10 Co4 142.0(6) . .
C36 N11 C37 105.8(7) . .
C36 N11 Co4 110.7(5) . .
C37 N11 Co4 142.1(6) . .
C36 N12 C42 107.7(7) . .
C36 N12 H12B 126.1 . .
C42 N12 H12B 126.1 . .
C49 N13 C43 103.9(7) . .
C49 N13 Co2 133.2(6) . .
C43 N13 Co2 122.8(6) . .
C49 N14 C48 102.4(7) . .
C49 N14 Co3 115.8(5) . 4_566
C48 N14 Co3 141.4(6) . 4_566
C50 N15 C51 105.9(7) . .
C50 N15 Co3 110.3(5) . 4_566
C51 N15 Co3 143.7(6) . 4_566
C50 N16 C56 107.9(8) . .
C50 N16 H16B 126.0 . .
C56 N16 H16B 126.0 . .
C63 N17 C57 103.8(7) . .
C63 N17 Co2 105.4(5) . .
C57 N17 Co2 150.6(6) . .
C63 N18 C62 103.4(7) . .
C63 N18 Co3 110.7(6) . .
C62 N18 Co3 144.4(6) . .
C64 N19 C65 104.0(7) . .
C64 N19 Co3 101.8(5) . .
C65 N19 Co3 154.1(6) . .
C64 N20 C70 102.3(7) . .
C64 N20 Co2 108.8(5) . .
C70 N20 Co2 146.5(7) . .
C77 N21 C71 102.3(7) . .
C77 N21 Co3 132.7(5) . 1_655
C71 N21 Co3 124.9(6) . 1_655
C77 N22 C76 103.5(7) . .
C77 N22 Co4 114.1(5) . .
C76 N22 Co4 142.5(6) . .
C78 N23 C79 105.1(8) . .
C78 N23 Co4 111.6(5) . .
C79 N23 Co4 143.2(6) . .
C78 N24 C84 108.2(8) . .
C78 N24 H24B 125.9 . .
C84 N24 H24B 125.9 . .
C2 C1 C6 121.9(9) . .
C2 C1 N1 130.6(10) . .
C6 C1 N1 107.4(8) . .
C3 C2 C1 116.5(10) . .
C3 C2 H2A 121.7 . .
C1 C2 H2A 121.7 . .
C2 C3 C4 122.3(9) . .
C2 C3 H3A 118.9 . .
C4 C3 H3A 118.9 . .
C5 C4 C3 121.7(9) . .
C5 C4 H4A 119.1 . .
C3 C4 H4A 119.1 . .
C4 C5 C6 117.9(10) . .
C4 C5 H5A 121.0 . .
C6 C5 H5A 121.0 . .
N2 C6 C1 109.5(8) . .
N2 C6 C5 131.0(9) . .
C1 C6 C5 119.6(8) . .
N2 C7 N1 117.1(7) . .
N2 C7 C8 122.6(8) . .
N1 C7 C8 120.3(8) . .
N3 C8 N4 120.0(7) . .
N3 C8 C7 122.2(8) . .
N4 C8 C7 117.7(8) . .
N3 C9 C10 130.4(10) . .
N3 C9 C14 108.8(8) . .
C10 C9 C14 120.7(9) . .
C11 C10 C9 116.6(11) . .
C11 C10 H10A 121.7 . .
C9 C10 H10A 121.7 . .
C12 C11 C10 122.0(11) . .
C12 C11 H11A 119.0 . .
C10 C11 H11A 119.0 . .
C11 C12 C13 123.3(11) . .
C11 C12 H12A 118.3 . .
C13 C12 H12A 118.3 . .
C12 C13 C14 116.0(11) . .
C12 C13 H13A 122.0 . .
C14 C13 H13A 122.0 . .
N4 C14 C13 130.5(9) . .
N4 C14 C9 108.2(7) . .
C13 C14 C9 121.3(9) . .
N5 C15 C16 128.7(9) . .
N5 C15 C20 109.3(7) . .
C16 C15 C20 122.0(9) . .
C17 C16 C15 114.5(10) . .
C17 C16 H16A 122.8 . .
C15 C16 H16A 122.8 . .
C18 C17 C16 123.2(9) . .
C18 C17 H17A 118.4 . .
C16 C17 H17A 118.4 . .
C19 C18 C17 121.4(9) . .
C19 C18 H18A 119.3 . .
C17 C18 H18A 119.3 . .
C18 C19 C20 119.3(10) . .
C18 C19 H19A 120.4 . .
C20 C19 H19A 120.4 . .
C19 C20 N6 132.5(9) . .
C19 C20 C15 119.5(8) . .
N6 C20 C15 107.8(7) . .
N6 C21 N5 117.2(7) . .
N6 C21 C22 117.8(8) . .
N5 C21 C22 125.0(8) . .
N7 C22 N8 113.3(7) . .
N7 C22 C21 119.0(8) . .
N8 C22 C21 127.7(8) . .
N7 C23 C24 131.3(9) . .
N7 C23 C28 108.5(8) . .
C24 C23 C28 120.0(9) . .
C25 C24 C23 118.5(10) . .
C25 C24 H24A 120.7 . .
C23 C24 H24A 120.7 . .
C24 C25 C26 120.9(9) . .
C24 C25 H25A 119.6 . .
C26 C25 H25A 119.6 . .
C27 C26 C25 121.2(9) . .
C27 C26 H26A 119.4 . .
C25 C26 H26A 119.4 . .
C28 C27 C26 117.7(10) . .
C28 C27 H27A 121.2 . .
C26 C27 H27A 121.2 . .
N8 C28 C27 132.4(9) . .
N8 C28 C23 106.0(7) . .
C27 C28 C23 121.6(9) . .
C34 C29 N9 108.4(8) . .
C34 C29 C30 121.5(9) . .
N9 C29 C30 130.1(9) . .
C31 C30 C29 116.0(10) . .
C31 C30 H30A 122.0 . .
C29 C30 H30A 122.0 . .
C30 C31 C32 123.3(10) . .
C30 C31 H31A 118.3 . .
C32 C31 H31A 118.3 . .
C33 C32 C31 120.5(10) . .
C33 C32 H32A 119.7 . .
C31 C32 H32A 119.7 . .
C32 C33 C34 119.4(10) . .
C32 C33 H33A 120.3 . .
C34 C33 H33A 120.3 . .
N10 C34 C29 108.4(8) . .
N10 C34 C33 132.4(9) . .
C29 C34 C33 119.2(9) . .
N10 C35 N9 116.5(8) . .
N10 C35 C36 118.0(7) . .
N9 C35 C36 125.5(8) . .
N11 C36 N12 111.9(7) . .
N11 C36 C35 119.1(8) . .
N12 C36 C35 129.0(8) . .
N11 C37 C42 109.2(8) . .
N11 C37 C38 130.2(9) . .
C42 C37 C38 120.6(9) . .
C39 C38 C37 117.1(10) . .
C39 C38 H38A 121.5 . .
C37 C38 H38A 121.5 . .
C38 C39 C40 122.3(10) . .
C38 C39 H39A 118.9 . .
C40 C39 H39A 118.9 . .
C41 C40 C39 119.9(10) . .
C41 C40 H40A 120.0 . .
C39 C40 H40A 120.0 . .
C40 C41 C42 119.5(10) . .
C40 C41 H41A 120.2 . .
C42 C41 H41A 120.2 . .
N12 C42 C41 134.1(9) . .
N12 C42 C37 105.3(8) . .
C41 C42 C37 120.6(9) . .
N13 C43 C48 108.0(7) . .
N13 C43 C44 130.0(9) . .
C48 C43 C44 121.9(8) . .
C45 C44 C43 116.8(10) . .
C45 C44 H44A 121.6 . .
C43 C44 H44A 121.6 . .
C44 C45 C46 120.7(9) . .
C44 C45 H45A 119.7 . .
C46 C45 H45A 119.7 . .
C47 C46 C45 123.0(10) . .
C47 C46 H46A 118.5 . .
C45 C46 H46A 118.5 . .
C46 C47 C48 117.1(10) . .
C46 C47 H47A 121.4 . .
C48 C47 H47A 121.4 . .
N14 C48 C43 108.7(8) . .
N14 C48 C47 130.9(9) . .
C43 C48 C47 120.5(8) . .
N13 C49 N14 116.9(7) . .
N13 C49 C50 127.0(8) . .
N14 C49 C50 116.0(8) . .
N15 C50 N16 112.3(7) . .
N15 C50 C49 119.0(8) . .
N16 C50 C49 128.7(8) . .
C52 C51 N15 132.8(9) . .
C52 C51 C56 118.8(9) . .
N15 C51 C56 108.4(8) . .
C53 C52 C51 119.7(10) . .
C53 C52 H52A 120.2 . .
C51 C52 H52A 120.2 . .
C52 C53 C54 121.2(9) . .
C52 C53 H53A 119.4 . .
C54 C53 H53A 119.4 . .
C55 C54 C53 122.3(9) . .
C55 C54 H54A 118.8 . .
C53 C54 H54A 118.8 . .
C54 C55 C56 116.2(10) . .
C54 C55 H55A 121.9 . .
C56 C55 H55A 121.9 . .
N16 C56 C55 132.9(9) . .
N16 C56 C51 105.3(8) . .
C55 C56 C51 121.8(8) . .
C58 C57 N17 131.7(9) . .
C58 C57 C62 119.6(9) . .
N17 C57 C62 108.7(7) . .
C59 C58 C57 117.6(10) . .
C59 C58 H58A 121.2 . .
C57 C58 H58A 121.2 . .
C60 C59 C58 122.1(10) . .
C60 C59 H59A 119.0 . .
C58 C59 H59A 119.0 . .
C59 C60 C61 122.5(10) . .
C59 C60 H60A 118.7 . .
C61 C60 H60A 118.7 . .
C62 C61 C60 116.6(9) . .
C62 C61 H61A 121.7 . .
C60 C61 H61A 121.7 . .
C61 C62 C57 121.6(8) . .
C61 C62 N18 131.1(8) . .
C57 C62 N18 107.1(8) . .
N18 C63 N17 117.0(7) . .
N18 C63 C64 122.1(8) . .
N17 C63 C64 120.9(8) . .
N19 C64 N20 117.1(7) . .
N19 C64 C63 122.9(8) . .
N20 C64 C63 120.0(8) . .
N19 C65 C70 108.5(8) . .
N19 C65 C66 130.4(9) . .
C70 C65 C66 121.0(9) . .
C65 C66 C67 117.7(10) . .
C65 C66 H66A 121.1 . .
C67 C66 H66A 121.1 . .
C68 C67 C66 119.8(10) . .
C68 C67 H67A 120.1 . .
C66 C67 H67A 120.1 . .
C69 C68 C67 123.7(11) . .
C69 C68 H68A 118.1 . .
C67 C68 H68A 118.1 . .
C68 C69 C70 116.7(10) . .
C68 C69 H69A 121.7 . .
C70 C69 H69A 121.7 . .
C65 C70 N20 108.1(8) . .
C65 C70 C69 121.0(8) . .
N20 C70 C69 130.8(8) . .
N21 C71 C76 109.1(7) . .
N21 C71 C72 131.3(9) . .
C76 C71 C72 119.5(8) . .
C73 C72 C71 117.5(9) . .
C73 C72 H72A 121.2 . .
C71 C72 H72A 121.2 . .
C72 C73 C74 123.7(9) . .
C72 C73 H73A 118.1 . .
C74 C73 H73A 118.1 . .
C75 C74 C73 118.7(8) . .
C75 C74 H74A 120.7 . .
C73 C74 H74A 120.7 . .
C74 C75 C76 118.2(9) . .
C74 C75 H75A 120.9 . .
C76 C75 H75A 120.9 . .
N22 C76 C71 108.7(8) . .
N22 C76 C75 129.1(9) . .
C71 C76 C75 122.1(8) . .
N22 C77 N21 116.4(7) . .
N22 C77 C78 117.9(8) . .
N21 C77 C78 125.7(8) . .
N23 C78 N24 112.1(7) . .
N23 C78 C77 119.0(8) . .
N24 C78 C77 128.9(8) . .
N23 C79 C84 109.7(8) . .
N23 C79 C80 131.4(10) . .
C84 C79 C80 118.8(9) . .
C81 C80 C79 116.7(12) . .
C81 C80 H80A 121.7 . .
C79 C80 H80A 121.7 . .
C82 C81 C80 124.1(11) . .
C82 C81 H81A 117.9 . .
C80 C81 H81A 117.9 . .
C81 C82 C83 120.6(11) . .
C81 C82 H82A 119.7 . .
C83 C82 H82A 119.7 . .
C84 C83 C82 117.4(12) . .
C84 C83 H83A 121.3 . .
C82 C83 H83A 121.3 . .
N24 C84 C83 133.0(10) . .
N24 C84 C79 104.9(8) . .
C83 C84 C79 122.0(9) . .

loop_
_geom_bond_atom_site_label_1
_geom_bond_atom_site_label_2
_geom_bond_distance
_geom_bond_site_symmetry_2
Co1 N9 1.983(7) .
Co1 N1 2.004(7) .
Co1 N5 2.008(7) 4_456
Co1 N4 2.033(7) .
Co2 N2 2.005(7) .
Co2 N20 2.032(7) .
Co2 N13 2.035(7) .
Co2 N17 2.134(7) .
Co3 N18 1.993(7) .
Co3 N14 2.044(7) 4_466
Co3 N21 2.057(8) 1_455
Co3 N15 2.167(7) 4_466
Co3 N19 2.323(7) .
Co4 N22 2.127(7) .
Co4 N6 2.148(7) .
Co4 N10 2.153(7) .
Co4 N23 2.183(7) .
Co4 N11 2.201(7) .
Co4 N7 2.210(7) .
O1W O2W 1.33(5) .
O3W O4W 1.72(4) .
N1 C7 1.349(11) .
N1 C1 1.408(10) .
N2 C7 1.343(11) .
N2 C6 1.404(10) .
N3 C8 1.311(11) .
N3 C9 1.383(10) .
N4 C8 1.346(11) .
N4 C14 1.381(10) .
N5 C21 1.368(10) .
N5 C15 1.396(10) .
N5 Co1 2.008(7) 4_556
N6 C21 1.337(10) .
N6 C20 1.377(10) .
N7 C22 1.316(10) .
N7 C23 1.390(10) .
N8 C22 1.348(11) .
N8 C28 1.367(10) .
N8 H8A 0.8600 .
N9 C35 1.351(10) .
N9 C29 1.390(12) .
N10 C35 1.310(10) .
N10 C34 1.376(11) .
N11 C36 1.322(10) .
N11 C37 1.379(11) .
N12 C36 1.342(11) .
N12 C42 1.379(10) .
N12 H12B 0.8600 .
N13 C49 1.323(10) .
N13 C43 1.371(10) .
N14 C49 1.332(11) .
N14 C48 1.390(10) .
N14 Co3 2.044(7) 4_566
N15 C50 1.325(11) .
N15 C51 1.383(10) .
N15 Co3 2.167(7) 4_566
N16 C50 1.344(11) .
N16 C56 1.372(10) .
N16 H16B 0.8600 .
N17 C63 1.348(10) .
N17 C57 1.403(11) .
N18 C63 1.341(11) .
N18 C62 1.436(10) .
N19 C64 1.300(11) .
N19 C65 1.374(11) .
N20 C64 1.344(10) .
N20 C70 1.392(10) .
N21 C77 1.364(10) .
N21 C71 1.376(10) .
N21 Co3 2.057(8) 1_655
N22 C77 1.319(11) .
N22 C76 1.383(10) .
N23 C78 1.320(11) .
N23 C79 1.375(10) .
N24 C78 1.343(11) .
N24 C84 1.360(10) .
N24 H24B 0.8600 .
C1 C2 1.382(13) .
C1 C6 1.407(13) .
C2 C3 1.368(13) .
C2 H2A 0.9300 .
C3 C4 1.404(15) .
C3 H3A 0.9300 .
C4 C5 1.336(13) .
C4 H4A 0.9300 .
C5 C6 1.415(12) .
C5 H5A 0.9300 .
C7 C8 1.447(11) .
C9 C10 1.407(13) .
C9 C14 1.424(13) .
C10 C11 1.396(14) .
C10 H10A 0.9300 .
C11 C12 1.369(17) .
C11 H11A 0.9300 .
C12 C13 1.389(15) .
C12 H12A 0.9300 .
C13 C14 1.405(12) .
C13 H13A 0.9300 .
C15 C16 1.413(12) .
C15 C20 1.427(13) .
C16 C17 1.387(15) .
C16 H16A 0.9300 .
C17 C18 1.383(15) .
C17 H17A 0.9300 .
C18 C19 1.355(13) .
C18 H18A 0.9300 .
C19 C20 1.368(12) .
C19 H19A 0.9300 .
C21 C22 1.446(10) .
C23 C24 1.398(11) .
C23 C28 1.407(13) .
C24 C25 1.377(14) .
C24 H24A 0.9300 .
C25 C26 1.405(15) .
C25 H25A 0.9300 .
C26 C27 1.387(13) .
C26 H26A 0.9300 .
C27 C28 1.384(12) .
C27 H27A 0.9300 .
C29 C34 1.388(12) .
C29 C30 1.415(13) .
C30 C31 1.359(14) .
C30 H30A 0.9300 .
C31 C32 1.384(15) .
C31 H31A 0.9300 .
C32 C33 1.344(14) .
C32 H32A 0.9300 .
C33 C34 1.407(13) .
C33 H33A 0.9300 .
C35 C36 1.454(12) .
C37 C42 1.391(13) .
C37 C38 1.417(12) .
C38 C39 1.371(15) .
C38 H38A 0.9300 .
C39 C40 1.402(15) .
C39 H39A 0.9300 .
C40 C41 1.367(14) .
C40 H40A 0.9300 .
C41 C42 1.384(13) .
C41 H41A 0.9300 .
C43 C48 1.393(12) .
C43 C44 1.427(12) .
C44 C45 1.381(13) .
C44 H44A 0.9300 .
C45 C46 1.415(15) .
C45 H45A 0.9300 .
C46 C47 1.369(14) .
C46 H46A 0.9300 .
C47 C48 1.416(12) .
C47 H47A 0.9300 .
C49 C50 1.449(11) .
C51 C52 1.381(12) .
C51 C56 1.416(13) .
C52 C53 1.361(13) .
C52 H52A 0.9300 .
C53 C54 1.381(15) .
C53 H53A 0.9300 .
C54 C55 1.375(14) .
C54 H54A 0.9300 .
C55 C56 1.407(12) .
C55 H55A 0.9300 .
C57 C58 1.384(12) .
C57 C62 1.420(12) .
C58 C59 1.368(14) .
C58 H58A 0.9300 .
C59 C60 1.351(15) .
C59 H59A 0.9300 .
C60 C61 1.381(13) .
C60 H60A 0.9300 .
C61 C62 1.367(12) .
C61 H61A 0.9300 .
C63 C64 1.418(11) .
C65 C70 1.386(12) .
C65 C66 1.389(12) .
C66 C67 1.413(15) .
C66 H66A 0.9300 .
C67 C68 1.383(15) .
C67 H67A 0.9300 .
C68 C69 1.350(14) .
C68 H68A 0.9300 .
C69 C70 1.426(12) .
C69 H69A 0.9300 .
C71 C76 1.386(13) .
C71 C72 1.411(11) .
C72 C73 1.354(13) .
C72 H72A 0.9300 .
C73 C74 1.417(13) .
C73 H73A 0.9300 .
C74 C75 1.375(11) .
C74 H74A 0.9300 .
C75 C76 1.405(12) .
C75 H75A 0.9300 .
C77 C78 1.442(10) .
C79 C84 1.396(13) .
C79 C80 1.423(13) .
C80 C81 1.366(15) .
C80 H80A 0.9300 .
C81 C82 1.340(16) .
C81 H81A 0.9300 .
C82 C83 1.386(15) .
C82 H82A 0.9300 .
C83 C84 1.386(13) .
C83 H83A 0.9300 .
